data_2225555
loop_
_publ_author_name
'Zhou, Cong-Shan'
'Yang, Tao'

_publ_section_title
;
 <i>N</i>'-(5-Bromo-2-hydroxybenzylidene)-4-chlorobenzohydrazide
;
_journal_coeditor_code HB5343
_journal_issue 4
_journal_name_full 'Acta Crystallographica Section E'
_journal_page_first o751
_journal_paper_doi 10.1107/S160053681000752X
_journal_volume 66
_journal_year 2010
_chemical_formula_iupac 'C14 H10 Br Cl N2 O2'
_chemical_formula_moiety 'C14 H10 Br Cl N2 O2'
_chemical_formula_sum 'C14 H10 Br Cl N2 O2'
_chemical_formula_weight 353.60
_chemical_name_systematic
;
<i>N</i>'-(5-Bromo-2-hydroxybenzylidene)-4-chlorobenzohydrazide
;
_space_group_IT_number 14
_symmetry_cell_setting monoclinic
_symmetry_space_group_name_Hall '-P 2yn'
_symmetry_space_group_name_H-M 'P 1 21/n 1'
_atom_sites_solution_hydrogens geom
_atom_sites_solution_primary direct
_atom_sites_solution_secondary difmap
_audit_creation_method SHELXL-97
_cell_angle_alpha 90.00
_cell_angle_beta 92.017(8)
_cell_angle_gamma 90.00
_cell_formula_units_Z 4
_cell_length_a 5.893(2)
_cell_length_b 31.708(11)
_cell_length_c 7.437(3)
_cell_measurement_reflns_used 1461
_cell_measurement_temperature 298(2)
_cell_measurement_theta_max 24.5
_cell_measurement_theta_min 2.5
_cell_volume 1388.8(9)
_computing_cell_refinement 'SAINT (Bruker, 2007)'
_computing_data_collection 'SMART (Bruker, 2007)'
_computing_data_reduction 'SAINT (Bruker, 2007)'
_computing_molecular_graphics 'SHELXTL (Sheldrick, 2008)'
_computing_publication_material 'SHELXTL (Sheldrick, 2008)'
_computing_structure_refinement 'SHELXTL (Sheldrick, 2008)'
_computing_structure_solution 'SHELXTL (Sheldrick, 2008)'
_diffrn_ambient_temperature 298(2)
_diffrn_measured_fraction_theta_full 0.990
_diffrn_measured_fraction_theta_max 0.990
_diffrn_measurement_device_type 'Bruker SMART 1000 CCD'
_diffrn_measurement_method '\w scans'
_diffrn_radiation_monochromator graphite
_diffrn_radiation_source 'fine-focus sealed tube'
_diffrn_radiation_type MoK\a
_diffrn_radiation_wavelength 0.71073
_diffrn_reflns_av_R_equivalents 0.0432
_diffrn_reflns_av_sigmaI/netI 0.0468
_diffrn_reflns_limit_h_max 7
_diffrn_reflns_limit_h_min -7
_diffrn_reflns_limit_k_max 36
_diffrn_reflns_limit_k_min -38
_diffrn_reflns_limit_l_max 5
_diffrn_reflns_limit_l_min -9
_diffrn_reflns_number 7670
_diffrn_reflns_theta_full 25.85
_diffrn_reflns_theta_max 25.85
_diffrn_reflns_theta_min 1.28
_diffrn_standards_number 0
_exptl_absorpt_coefficient_mu 3.154
_exptl_absorpt_correction_T_max 0.649
_exptl_absorpt_correction_T_min 0.616
_exptl_absorpt_correction_type multi-scan
_exptl_absorpt_process_details '(SADABS; Sheldrick, 1996)'
_exptl_crystal_colour colourless
_exptl_crystal_density_diffrn 1.691
_exptl_crystal_density_method 'not measured'
_exptl_crystal_description block
_exptl_crystal_F_000 704
_exptl_crystal_size_max 0.17
_exptl_crystal_size_mid 0.15
_exptl_crystal_size_min 0.15
_refine_diff_density_max 0.580
_refine_diff_density_min -0.510
_refine_ls_extinction_method none
_refine_ls_goodness_of_fit_ref 1.021
_refine_ls_hydrogen_treatment mixed
_refine_ls_matrix_type full
_refine_ls_number_parameters 185
_refine_ls_number_reflns 2661
_refine_ls_number_restraints 1
_refine_ls_restrained_S_all 1.021
_refine_ls_R_factor_all 0.0855
_refine_ls_R_factor_gt 0.0405
_refine_ls_shift/su_max 0.000
_refine_ls_shift/su_mean 0.000
_refine_ls_structure_factor_coef Fsqd
_refine_ls_weighting_details 'calc w=1/[\s^2^(Fo^2^)+(0.0584P)^2^] where P=(Fo^2^+2Fc^2^)/3'
_refine_ls_weighting_scheme calc
_refine_ls_wR_factor_gt 0.1007
_refine_ls_wR_factor_ref 0.1192
_reflns_number_gt 1555
_reflns_number_total 2661
_reflns_threshold_expression I>2\s(I)
_cod_data_source_file hb5343.cif
_cod_data_source_block I
_cod_original_sg_symbol_H-M 'P 21/n'
_cod_database_code 2225555
_cod_database_fobs_code 2225555

loop_
_symmetry_equiv_pos_as_xyz
'x, y, z'
'-x+1/2, y+1/2, -z+1/2'
'-x, -y, -z'
'x-1/2, -y-1/2, z-1/2'

loop_
_atom_site_type_symbol
_atom_site_label
_atom_site_fract_x
_atom_site_fract_y
_atom_site_fract_z
_atom_site_U_iso_or_equiv
_atom_site_adp_type
_atom_site_calc_flag
_atom_site_refinement_flags
_atom_site_occupancy
_atom_site_disorder_assembly
_atom_site_disorder_group
Br Br1 0.22343(9) 0.007519(14) 0.69748(8) 0.0934(3) Uani d . 1 . .
Cl Cl1 -0.31634(18) 0.42871(3) 0.73651(14) 0.0726(4) Uani d . 1 . .
N N1 0.3457(5) 0.20659(9) 0.8247(3) 0.0456(7) Uani d . 1 . .
N N2 0.2126(5) 0.24185(9) 0.7948(4) 0.0508(8) Uani d D 1 . .
O O1 0.7208(4) 0.16526(8) 0.9180(4) 0.0621(7) Uani d . 1 . .
H H1 0.6422 0.1863 0.8999 0.093 Uiso calc R 1 . .
O O2 0.4098(4) 0.27888(7) 1.0046(3) 0.0604(7) Uani d . 1 . .
C C1 0.3853(6) 0.13282(10) 0.7884(4) 0.0418(8) Uani d . 1 . .
C C2 0.6036(6) 0.13063(12) 0.8651(4) 0.0479(9) Uani d . 1 . .
C C3 0.7070(6) 0.09163(14) 0.8872(5) 0.0617(11) Uani d . 1 . .
H H3 0.8539 0.0902 0.9369 0.074 Uiso calc R 1 . .
C C4 0.5988(7) 0.05541(13) 0.8381(5) 0.0665(11) Uani d . 1 . .
H H4 0.6702 0.0295 0.8553 0.080 Uiso calc R 1 . .
C C5 0.3815(7) 0.05740(11) 0.7622(5) 0.0561(10) Uani d . 1 . .
C C6 0.2773(6) 0.09556(11) 0.7367(4) 0.0485(9) Uani d . 1 . .
H H6 0.1320 0.0966 0.6840 0.058 Uiso calc R 1 . .
C C7 0.2645(6) 0.17218(11) 0.7635(4) 0.0446(9) Uani d . 1 . .
H H7 0.1247 0.1723 0.7015 0.054 Uiso calc R 1 . .
C C8 0.2553(6) 0.27691(10) 0.8913(5) 0.0430(8) Uani d . 1 . .
C C9 0.1038(5) 0.31345(10) 0.8524(4) 0.0385(8) Uani d . 1 . .
C C10 -0.1114(6) 0.30975(11) 0.7758(4) 0.0470(9) Uani d . 1 . .
H H10 -0.1700 0.2832 0.7491 0.056 Uiso calc R 1 . .
C C11 -0.2404(6) 0.34505(12) 0.7387(5) 0.0506(9) Uani d . 1 . .
H H11 -0.3850 0.3425 0.6856 0.061 Uiso calc R 1 . .
C C12 -0.1537(6) 0.38413(11) 0.7806(4) 0.0471(9) Uani d . 1 . .
C C13 0.0603(6) 0.38863(11) 0.8575(4) 0.0511(9) Uani d . 1 . .
H H13 0.1184 0.4153 0.8838 0.061 Uiso calc R 1 . .
C C14 0.1861(6) 0.35333(11) 0.8947(4) 0.0465(9) Uani d . 1 . .
H H14 0.3297 0.3561 0.9495 0.056 Uiso calc R 1 . .
H H2 0.107(5) 0.2405(12) 0.705(4) 0.080 Uiso d D 1 . .

loop_
_atom_site_aniso_label
_atom_site_aniso_U_11
_atom_site_aniso_U_22
_atom_site_aniso_U_33
_atom_site_aniso_U_12
_atom_site_aniso_U_13
_atom_site_aniso_U_23
Br1 0.1054(5) 0.0446(3) 0.1297(5) -0.0038(2) -0.0018(3) 0.0039(3)
Cl1 0.0765(8) 0.0562(7) 0.0844(8) 0.0210(5) -0.0079(6) -0.0056(5)
N1 0.0462(18) 0.0458(18) 0.0441(17) 0.0073(14) -0.0094(13) -0.0009(13)
N2 0.055(2) 0.0462(19) 0.050(2) 0.0044(15) -0.0177(14) -0.0068(15)
O1 0.0459(15) 0.0723(18) 0.0670(18) 0.0040(13) -0.0124(13) -0.0054(15)
O2 0.0676(17) 0.0470(15) 0.0639(17) -0.0021(13) -0.0335(14) 0.0001(12)
C1 0.043(2) 0.046(2) 0.037(2) 0.0041(16) 0.0006(15) 0.0014(15)
C2 0.046(2) 0.057(2) 0.040(2) 0.0024(18) 0.0003(17) -0.0009(17)
C3 0.044(2) 0.079(3) 0.062(3) 0.019(2) -0.0053(18) 0.008(2)
C4 0.068(3) 0.060(3) 0.071(3) 0.024(2) 0.003(2) 0.008(2)
C5 0.065(3) 0.047(2) 0.057(2) 0.0047(19) 0.006(2) 0.0083(17)
C6 0.048(2) 0.045(2) 0.052(2) 0.0037(16) -0.0027(17) 0.0042(16)
C7 0.043(2) 0.048(2) 0.042(2) 0.0044(17) -0.0053(16) 0.0019(16)
C8 0.041(2) 0.043(2) 0.045(2) -0.0061(15) -0.0073(17) 0.0019(16)
C9 0.042(2) 0.0411(19) 0.0325(18) -0.0023(15) -0.0044(15) -0.0008(15)
C10 0.051(2) 0.042(2) 0.048(2) -0.0024(16) -0.0004(17) -0.0065(16)
C11 0.048(2) 0.053(3) 0.051(2) 0.0031(18) -0.0027(17) -0.0043(17)
C12 0.056(2) 0.045(2) 0.041(2) 0.0075(17) 0.0085(17) -0.0042(16)
C13 0.060(3) 0.041(2) 0.052(2) -0.0033(18) 0.0023(18) -0.0062(17)
C14 0.045(2) 0.050(2) 0.045(2) -0.0046(17) -0.0068(16) -0.0041(16)

loop_
_atom_type_symbol
_atom_type_description
_atom_type_scat_dispersion_real
_atom_type_scat_dispersion_imag
_atom_type_scat_source
C C 0.0033 0.0016 'International Tables Vol C Tables 4.2.6.8 and 6.1.1.4'
H H 0.0000 0.0000 'International Tables Vol C Tables 4.2.6.8 and 6.1.1.4'
N N 0.0061 0.0033 'International Tables Vol C Tables 4.2.6.8 and 6.1.1.4'
O O 0.0106 0.0060 'International Tables Vol C Tables 4.2.6.8 and 6.1.1.4'
Br Br -0.2901 2.4595 'International Tables Vol C Tables 4.2.6.8 and 6.1.1.4'
Cl Cl 0.1484 0.1585 'International Tables Vol C Tables 4.2.6.8 and 6.1.1.4'

loop_
_geom_angle_atom_site_label_1
_geom_angle_atom_site_label_2
_geom_angle_atom_site_label_3
_geom_angle_site_symmetry_1
_geom_angle_site_symmetry_3
_geom_angle
_geom_angle_publ_flag
C7 N1 N2 . . 115.7(3) ?
C8 N2 N1 . . 119.4(3) ?
C8 N2 H2 . . 123(3) ?
N1 N2 H2 . . 117(3) ?
C2 O1 H1 . . 109.5 ?
C6 C1 C2 . . 118.6(3) ?
C6 C1 C7 . . 118.7(3) ?
C2 C1 C7 . . 122.7(3) ?
O1 C2 C3 . . 118.3(3) ?
O1 C2 C1 . . 122.4(3) ?
C3 C2 C1 . . 119.3(3) ?
C4 C3 C2 . . 121.5(4) ?
C4 C3 H3 . . 119.2 ?
C2 C3 H3 . . 119.2 ?
C3 C4 C5 . . 119.4(4) ?
C3 C4 H4 . . 120.3 ?
C5 C4 H4 . . 120.3 ?
C6 C5 C4 . . 120.1(4) ?
C6 C5 Br1 . . 119.4(3) ?
C4 C5 Br1 . . 120.5(3) ?
C5 C6 C1 . . 121.0(3) ?
C5 C6 H6 . . 119.5 ?
C1 C6 H6 . . 119.5 ?
N1 C7 C1 . . 121.3(3) ?
N1 C7 H7 . . 119.4 ?
C1 C7 H7 . . 119.4 ?
O2 C8 N2 . . 122.2(3) ?
O2 C8 C9 . . 121.6(3) ?
N2 C8 C9 . . 116.2(3) ?
C10 C9 C14 . . 118.8(3) ?
C10 C9 C8 . . 123.6(3) ?
C14 C9 C8 . . 117.7(3) ?
C11 C10 C9 . . 120.6(3) ?
C11 C10 H10 . . 119.7 ?
C9 C10 H10 . . 119.7 ?
C12 C11 C10 . . 119.3(3) ?
C12 C11 H11 . . 120.3 ?
C10 C11 H11 . . 120.3 ?
C11 C12 C13 . . 121.2(3) ?
C11 C12 Cl1 . . 119.6(3) ?
C13 C12 Cl1 . . 119.2(3) ?
C14 C13 C12 . . 118.9(3) ?
C14 C13 H13 . . 120.5 ?
C12 C13 H13 . . 120.5 ?
C13 C14 C9 . . 121.2(3) ?
C13 C14 H14 . . 119.4 ?
C9 C14 H14 . . 119.4 ?

loop_
_geom_bond_atom_site_label_1
_geom_bond_atom_site_label_2
_geom_bond_site_symmetry_2
_geom_bond_distance
_geom_bond_publ_flag
Br1 C5 . 1.889(4) ?
Cl1 C12 . 1.733(4) ?
N1 C7 . 1.269(4) ?
N1 N2 . 1.379(4) ?
N2 C8 . 1.342(4) ?
N2 H2 . 0.898(10) ?
O1 C2 . 1.349(4) ?
O1 H1 . 0.8200 ?
O2 C8 . 1.220(4) ?
C1 C6 . 1.390(5) ?
C1 C2 . 1.391(5) ?
C1 C7 . 1.445(5) ?
C2 C3 . 1.386(5) ?
C3 C4 . 1.358(5) ?
C3 H3 . 0.9300 ?
C4 C5 . 1.383(5) ?
C4 H4 . 0.9300 ?
C5 C6 . 1.367(5) ?
C6 H6 . 0.9300 ?
C7 H7 . 0.9300 ?
C8 C9 . 1.485(4) ?
C9 C10 . 1.377(4) ?
C9 C14 . 1.387(4) ?
C10 C11 . 1.376(5) ?
C10 H10 . 0.9300 ?
C11 C12 . 1.372(5) ?
C11 H11 . 0.9300 ?
C12 C13 . 1.373(5) ?
C13 C14 . 1.366(5) ?
C13 H13 . 0.9300 ?
C14 H14 . 0.9300 ?

loop_
_geom_hbond_atom_site_label_D
_geom_hbond_atom_site_label_H
_geom_hbond_atom_site_label_A
_geom_hbond_site_symmetry_A
_geom_hbond_distance_DH
_geom_hbond_distance_HA
_geom_hbond_distance_DA
_geom_hbond_angle_DHA
O1 H1 N1 . 0.82 1.93 2.642(4) 145
N2 H2 O2 4_565 0.898(10) 1.957(15) 2.829(3) 163(4)

loop_
_cod_related_entry_id
_cod_related_entry_database
_cod_related_entry_code
1 ChemSpider 12113907
